data_7237606
loop_
_publ_author_name
'Chen, Ming'
'Li, Jing'
'Jiao, Xuechen'
'Yang, Xiaochun'
'Wu, Wenting'
'McNeill, Christopher R.'
'Gao, Xike'

_publ_section_title
;
 Enantiopure versus racemic naphthalene diimide-based n-type organic
 semiconductors: effect on charge transport
;
_journal_issue 9
_journal_name_full 'Journal of Materials Chemistry C'
_journal_page_first 2659
_journal_paper_doi 10.1039/C8TC06273K
_journal_volume 7
_journal_year 2019
_chemical_absolute_configuration ad
_chemical_formula_sum 'C29 H28 N2 O4'
_chemical_formula_weight 468.53
_chemical_name_systematic (R)-2-hexyl-7-(2-phenylpropyl)benzo[lmn][3,8]phenanthroline-1,3,6,8(2H,7H)-tetraone
_space_group_crystal_system triclinic
_space_group_IT_number 1
_space_group_name_Hall 'P 1'
_space_group_name_H-M_alt 'P 1'
_atom_sites_solution_hydrogens mixed
_audit_creation_method SHELXL-2013
_audit_update_record
;
2019-01-15 deposited with the CCDC.	2019-02-12 downloaded from the CCDC.
;
_cell_angle_alpha 89.9140(10)
_cell_angle_beta 86.0960(10)
_cell_angle_gamma 82.5490(10)
_cell_formula_units_Z 1
_cell_length_a 4.8296(2)
_cell_length_b 8.7435(3)
_cell_length_c 14.4477(5)
_cell_measurement_reflns_used 9943
_cell_measurement_temperature 293(2)
_cell_measurement_theta_max 140.099
_cell_measurement_theta_min 10.203
_cell_volume 603.52(4)
_computing_cell_refinement 'Bruker SAINT'
_computing_data_collection 'Bruker APEX2'
_computing_data_reduction 'Bruker SAINT'
_computing_molecular_graphics 'Bruker SHELXTL'
_computing_publication_material 'Bruker SHELXTL'
_computing_structure_refinement 'SHELXL-2013 (Sheldrick, 2013)'
_computing_structure_solution 'SHELXS-97 (Sheldrick 2008)'
_diffrn_ambient_temperature 293(2)
_diffrn_measured_fraction_theta_full 0.957
_diffrn_measured_fraction_theta_max 0.980
_diffrn_measurement_device_type 'Bruker APEX-II CCD'
_diffrn_measurement_method '\f and \w scans'
_diffrn_radiation_type CuK\a
_diffrn_radiation_wavelength 1.54178
_diffrn_reflns_av_R_equivalents 0.0349
_diffrn_reflns_av_unetI/netI 0.0304
_diffrn_reflns_Laue_measured_fraction_full 0.957
_diffrn_reflns_Laue_measured_fraction_max 0.980
_diffrn_reflns_limit_h_max 5
_diffrn_reflns_limit_h_min -5
_diffrn_reflns_limit_k_max 10
_diffrn_reflns_limit_k_min -10
_diffrn_reflns_limit_l_max 17
_diffrn_reflns_limit_l_min -17
_diffrn_reflns_number 17553
_diffrn_reflns_point_group_measured_fraction_full 0.941
_diffrn_reflns_point_group_measured_fraction_max 0.964
_diffrn_reflns_theta_full 67.679
_diffrn_reflns_theta_max 66.493
_diffrn_reflns_theta_min 5.102
_exptl_absorpt_coefficient_mu 0.694
_exptl_absorpt_correction_T_max 0.7533
_exptl_absorpt_correction_T_min 0.5986
_exptl_absorpt_correction_type multi-scan
_exptl_absorpt_process_details sadabs
_exptl_crystal_colour red
_exptl_crystal_density_diffrn 1.289
_exptl_crystal_description prismatic
_exptl_crystal_F_000 248
_exptl_crystal_size_max 0.190
_exptl_crystal_size_mid 0.150
_exptl_crystal_size_min 0.100
_refine_diff_density_max 0.184
_refine_diff_density_min -0.168
_refine_diff_density_rms 0.031
_refine_ls_abs_structure_details
; 
 Flack x determined using 1856 quotients [(I+)-(I-)]/[(I+)+(I-)] 
 (Parsons and Flack (2004), Acta Cryst. A60, s61). 
;
_refine_ls_abs_structure_Flack -0.05(8)
_refine_ls_extinction_method none
_refine_ls_goodness_of_fit_ref 1.072
_refine_ls_hydrogen_treatment mixed
_refine_ls_matrix_type full
_refine_ls_number_parameters 332
_refine_ls_number_reflns 4116
_refine_ls_number_restraints 20
_refine_ls_restrained_S_all 1.073
_refine_ls_R_factor_all 0.0541
_refine_ls_R_factor_gt 0.0526
_refine_ls_shift/su_max 0.000
_refine_ls_shift/su_mean 0.000
_refine_ls_structure_factor_coef Fsqd
_refine_ls_weighting_details 'w=1/[\s^2^(Fo^2^)+(0.1019P)^2^+0.0524P] where P=(Fo^2^+2Fc^2^)/3'
_refine_ls_weighting_scheme calc
_refine_ls_wR_factor_gt 0.1536
_refine_ls_wR_factor_ref 0.1564
_reflns_Friedel_coverage 0.967
_reflns_Friedel_fraction_full 0.926
_reflns_Friedel_fraction_max 0.948
_reflns_number_gt 3943
_reflns_number_total 4116
_reflns_threshold_expression 'I > 2\s(I)'
_cod_data_source_file c8tc06273k2.cif
_cod_data_source_block d8v18583
_cod_database_code 7237606
_shelx_space_group_comment
; 
The symmetry employed for this shelxl refinement is uniquely defined 
by the following loop, which should always be used as a source of 
symmetry information in preference to the above space-group names. 
They are only intended as comments. 
;
_shelx_estimated_absorpt_t_min 0.879
_shelx_estimated_absorpt_t_max 0.934
_shelxl_version_number 2013-4

loop_
_space_group_symop_operation_xyz
'x, y, z'

loop_
_atom_site_label
_atom_site_type_symbol
_atom_site_fract_x
_atom_site_fract_y
_atom_site_fract_z
_atom_site_U_iso_or_equiv
_atom_site_adp_type
_atom_site_occupancy
_atom_site_site_symmetry_order
_atom_site_calc_flag
_atom_site_refinement_flags_posn
_atom_site_refinement_flags_adp
_atom_site_refinement_flags_occupancy
_atom_site_disorder_assembly
_atom_site_disorder_group
N1 N 0.9869(6) 0.5789(3) 0.43008(19) 0.0543(7) Uani 1 1 d . . . . .
N2 N 0.6287(6) -0.0180(3) 0.7255(2) 0.0592(7) Uani 1 1 d . . . . .
O1 O 1.3614(5) 0.4188(3) 0.3686(2) 0.0768(8) Uani 1 1 d . . . . .
O2 O 0.6245(6) 0.7401(3) 0.49665(19) 0.0703(7) Uani 1 1 d . . . . .
O3 O 1.0006(6) -0.1768(3) 0.6626(2) 0.0764(8) Uani 1 1 d . . . . .
O4 O 0.2557(6) 0.1403(3) 0.7881(2) 0.0805(8) Uani 1 1 d . . . . .
C1 C 1.1568(7) 0.4364(4) 0.4218(2) 0.0564(8) Uani 1 1 d . . . . .
C2 C 0.7572(6) 0.6132(3) 0.4938(2) 0.0514(8) Uani 1 1 d . . . . .
C3 C 0.6861(6) 0.4875(3) 0.5572(2) 0.0492(8) Uani 1 1 d . . . . .
C4 C 0.8443(6) 0.3407(3) 0.5487(2) 0.0458(7) Uani 1 1 d . . . . .
C5 C 1.0733(6) 0.3098(4) 0.4821(2) 0.0519(8) Uani 1 1 d . . . . .
C6 C 1.2223(7) 0.1660(4) 0.4753(2) 0.0591(9) Uani 1 1 d . . . . .
H6 H 1.3713 0.1466 0.4309 0.071 Uiso 1 1 calc R U . . .
C7 C 1.1536(7) 0.0473(4) 0.5344(2) 0.0580(9) Uani 1 1 d . . . . .
H7 H 1.2582 -0.0497 0.5292 0.070 Uiso 1 1 calc R U . . .
C8 C 0.9319(6) 0.0737(3) 0.6001(2) 0.0504(8) Uani 1 1 d . . . . .
C9 C 0.7724(6) 0.2214(3) 0.6080(2) 0.0479(8) Uani 1 1 d . . . . .
C10 C 0.5435(6) 0.2508(3) 0.6741(2) 0.0510(8) Uani 1 1 d . . . . .
C11 C 0.3914(7) 0.3952(4) 0.6811(2) 0.0562(8) Uani 1 1 d . . . . .
H11 H 0.2402 0.4139 0.7248 0.067 Uiso 1 1 calc R U . . .
C12 C 0.4635(7) 0.5146(3) 0.6225(2) 0.0561(8) Uani 1 1 d . . . . .
H12 H 0.3605 0.6121 0.6279 0.067 Uiso 1 1 calc R U . . .
C13 C 0.8612(7) -0.0509(4) 0.6634(2) 0.0586(9) Uani 1 1 d . . . . .
C14 C 0.4619(7) 0.1235(4) 0.7341(2) 0.0581(9) Uani 1 1 d . . . . .
C15 C 1.0651(8) 0.7067(4) 0.3712(3) 0.0635(9) Uani 1 1 d . . . . .
H15A H 1.2601 0.6833 0.3490 0.076 Uiso 1 1 calc R U . . .
H15B H 1.0468 0.7999 0.4087 0.076 Uiso 1 1 calc R U . . .
C16 C 0.8860(8) 0.7371(4) 0.2874(3) 0.0646(8) Uani 1 1 d . . . . .
H16 H 0.6908 0.7582 0.3122 0.077 Uiso 1 1 calc R U . . .
C17 C 0.9041(14) 0.5998(5) 0.2238(3) 0.0997(14) Uani 1 1 d . . . . .
H17A H 0.7937 0.6261 0.1719 0.150 Uiso 1 1 calc R U . . .
H17B H 0.8346 0.5158 0.2569 0.150 Uiso 1 1 calc R U . . .
H17C H 1.0956 0.5697 0.2019 0.150 Uiso 1 1 calc R U . . .
C18 C 0.9579(7) 0.8835(3) 0.2414(2) 0.0632(8) Uani 1 1 d G . . . .
C19 C 1.1617(9) 0.8815(4) 0.1685(3) 0.126(2) Uani 1 1 d G . . . .
H19 H 1.2547 0.7880 0.1456 0.151 Uiso 1 1 calc R U . . .
C20 C 1.2265(11) 1.0192(4) 0.1298(3) 0.162(3) Uani 1 1 d G . . . .
H20 H 1.3629 1.0178 0.0811 0.195 Uiso 1 1 calc R U . . .
C21 C 1.0875(12) 1.1590(4) 0.1641(4) 0.122(2) Uani 1 1 d G . . . .
H21 H 1.1308 1.2511 0.1382 0.147 Uiso 1 1 calc R U . . .
C22 C 0.8837(11) 1.1610(3) 0.2369(4) 0.137(3) Uani 1 1 d G . . . .
H22 H 0.7907 1.2545 0.2598 0.164 Uiso 1 1 calc R U . . .
C23 C 0.8189(9) 1.0233(4) 0.2756(3) 0.129(3) Uani 1 1 d G . . . .
H23 H 0.6825 1.0246 0.3244 0.154 Uiso 1 1 calc R U . . .
C24 C 0.5581(8) -0.1434(4) 0.7878(3) 0.0686(10) Uani 1 1 d . . . . .
H24A H 0.6104 -0.2417 0.7561 0.082 Uiso 1 1 calc R U . . .
H24B H 0.3574 -0.1311 0.8025 0.082 Uiso 1 1 calc R U . . .
C25 C 0.7051(11) -0.1444(5) 0.8765(3) 0.0837(11) Uani 1 1 d . . . . .
H25A H 0.6577 -0.0447 0.9069 0.100 Uiso 1 1 calc R U . . .
H25B H 0.9057 -0.1598 0.8617 0.100 Uiso 1 1 calc R U . . .
C26 C 0.6276(14) -0.2696(7) 0.9429(4) 0.1061(16) Uani 1 1 d . . . . .
H26A H 0.7165 -0.2582 1.0003 0.127 Uiso 1 1 calc R U . . .
H26B H 0.4268 -0.2530 0.9573 0.127 Uiso 1 1 calc R U . . .
C27 C 0.7063(19) -0.4310(7) 0.9089(5) 0.1192(18) Uani 1 1 d D U . . .
C28 C 0.625(3) -0.5438(10) 0.9865(7) 0.116(2) Uani 0.7 1 d D U P A 1
H28A H 0.7337 -0.5325 1.0395 0.139 Uiso 0.7 1 calc R U P A 1
H28B H 0.4286 -0.5180 1.0064 0.139 Uiso 0.7 1 calc R U P A 1
C29 C 0.677(3) -0.7064(12) 0.9529(7) 0.130(3) Uani 0.7 1 d D U P A 1
H29A H 0.5820 -0.7157 0.8973 0.195 Uiso 0.7 1 calc R U P A 1
H29B H 0.6076 -0.7726 0.9997 0.195 Uiso 0.7 1 calc R U P A 1
H29C H 0.8741 -0.7358 0.9401 0.195 Uiso 0.7 1 calc R U P A 1
C28' C 0.816(7) -0.573(3) 0.956(3) 0.162(13) Uani 0.3 1 d D . P A 2
H28C H 0.9184 -0.5535 1.0093 0.195 Uiso 0.3 1 calc R U P A 2
H28D H 0.9292 -0.6470 0.9145 0.195 Uiso 0.3 1 calc R U P A 2
C29' C 0.530(8) -0.621(4) 0.984(3) 0.177(15) Uani 0.3 1 d D . P A 2
H29D H 0.4005 -0.5303 0.9986 0.265 Uiso 0.3 1 d R U P A 2
H29E H 0.5437 -0.6867 1.0368 0.265 Uiso 0.3 1 d R U P A 2
H29F H 0.4654 -0.6753 0.9332 0.265 Uiso 0.3 1 d R U P A 2
H27A H 0.903(8) -0.416(10) 0.901(6) 0.16(3) Uiso 1 1 d D . . . .
H27B H 0.60(3) -0.443(18) 0.854(7) 0.28(7) Uiso 1 1 d D . . . .

loop_
_atom_site_aniso_label
_atom_site_aniso_U_11
_atom_site_aniso_U_22
_atom_site_aniso_U_33
_atom_site_aniso_U_23
_atom_site_aniso_U_13
_atom_site_aniso_U_12
N1 0.0536(16) 0.0521(15) 0.0582(15) 0.0038(12) -0.0034(12) -0.0108(12)
N2 0.0580(17) 0.0572(17) 0.0633(16) 0.0097(13) -0.0070(13) -0.0099(12)
O1 0.0618(15) 0.0835(18) 0.0799(17) 0.0091(13) 0.0207(13) -0.0036(12)
O2 0.0828(17) 0.0491(13) 0.0739(15) 0.0060(11) 0.0031(12) 0.0059(12)
O3 0.0894(18) 0.0469(13) 0.0884(19) 0.0084(12) -0.0056(14) 0.0080(12)
O4 0.0741(17) 0.0849(18) 0.0776(17) 0.0165(14) 0.0152(14) -0.0028(13)
C1 0.051(2) 0.065(2) 0.0529(18) 0.0008(15) 0.0001(16) -0.0082(15)
C2 0.0534(19) 0.0485(17) 0.0519(17) -0.0008(13) -0.0075(13) -0.0033(14)
C3 0.051(2) 0.0448(18) 0.0504(17) -0.0032(13) -0.0059(14) -0.0014(14)
C4 0.0416(17) 0.0492(17) 0.0457(17) -0.0043(13) -0.0058(13) -0.0007(13)
C5 0.0482(18) 0.0551(19) 0.0516(18) -0.0004(14) -0.0014(14) -0.0046(14)
C6 0.0523(19) 0.062(2) 0.0591(19) -0.0086(15) 0.0057(14) 0.0045(15)
C7 0.058(2) 0.0505(18) 0.061(2) -0.0079(15) -0.0024(16) 0.0086(14)
C8 0.0497(19) 0.0482(19) 0.0524(17) -0.0035(14) -0.0073(14) -0.0006(14)
C9 0.0472(19) 0.0457(16) 0.0504(18) -0.0039(14) -0.0043(14) -0.0042(13)
C10 0.0474(18) 0.0550(19) 0.0491(17) -0.0019(14) -0.0032(14) -0.0010(14)
C11 0.054(2) 0.0595(19) 0.0512(17) -0.0036(14) 0.0055(14) 0.0025(14)
C12 0.059(2) 0.0499(18) 0.0554(18) -0.0043(14) -0.0010(15) 0.0071(14)
C13 0.062(2) 0.0506(18) 0.064(2) -0.0016(15) -0.0096(16) -0.0042(15)
C14 0.055(2) 0.060(2) 0.059(2) 0.0029(15) -0.0029(17) -0.0067(15)
C15 0.062(2) 0.064(2) 0.068(2) 0.0099(16) -0.0119(16) -0.0199(16)
C16 0.072(2) 0.0649(19) 0.0617(18) 0.0089(15) -0.0053(15) -0.0258(15)
C17 0.162(4) 0.072(2) 0.076(2) 0.0054(18) -0.024(3) -0.046(3)
C18 0.0708(19) 0.0566(18) 0.0622(17) 0.0062(14) 0.0007(14) -0.0110(14)
C19 0.150(5) 0.072(3) 0.139(5) 0.030(3) 0.073(4) 0.002(3)
C20 0.202(7) 0.096(4) 0.174(7) 0.038(4) 0.095(6) -0.018(4)
C21 0.174(6) 0.062(3) 0.135(5) 0.031(3) -0.007(4) -0.034(3)
C22 0.188(7) 0.052(2) 0.161(6) 0.003(3) 0.049(5) -0.011(3)
C23 0.166(6) 0.063(2) 0.144(5) -0.014(3) 0.072(4) -0.011(3)
C24 0.069(2) 0.062(2) 0.078(2) 0.0157(17) -0.0045(18) -0.0207(17)
C25 0.104(3) 0.076(2) 0.076(2) 0.0190(19) -0.015(2) -0.026(2)
C26 0.134(4) 0.104(4) 0.085(3) 0.031(3) -0.010(3) -0.031(3)
C27 0.177(6) 0.085(3) 0.103(3) 0.024(2) -0.029(4) -0.036(3)
C28 0.178(6) 0.080(4) 0.098(4) 0.018(3) -0.026(4) -0.042(4)
C29 0.192(8) 0.090(5) 0.113(6) 0.009(4) -0.013(6) -0.037(6)
C28' 0.17(3) 0.12(2) 0.17(3) 0.018(16) 0.02(2) 0.05(2)
C29' 0.22(4) 0.12(2) 0.17(3) 0.01(2) 0.04(3) 0.02(2)

loop_
_atom_type_symbol
_atom_type_description
_atom_type_scat_dispersion_real
_atom_type_scat_dispersion_imag
_atom_type_scat_source
C C 0.0181 0.0091 'International Tables Vol C Tables 4.2.6.8 and 6.1.1.4'
H H 0.0000 0.0000 'International Tables Vol C Tables 4.2.6.8 and 6.1.1.4'
N N 0.0311 0.0180 'International Tables Vol C Tables 4.2.6.8 and 6.1.1.4'
O O 0.0492 0.0322 'International Tables Vol C Tables 4.2.6.8 and 6.1.1.4'

loop_
_geom_angle_atom_site_label_1
_geom_angle_atom_site_label_2
_geom_angle_atom_site_label_3
_geom_angle
C2 N1 C1 125.1(3)
C2 N1 C15 116.7(3)
C1 N1 C15 118.1(3)
C14 N2 C13 125.0(3)
C14 N2 C24 118.0(3)
C13 N2 C24 117.0(3)
O1 C1 N1 121.0(3)
O1 C1 C5 122.1(3)
N1 C1 C5 116.9(3)
O2 C2 N1 120.6(3)
O2 C2 C3 122.2(3)
N1 C2 C3 117.2(3)
C12 C3 C4 120.4(3)
C12 C3 C2 120.0(3)
C4 C3 C2 119.5(3)
C3 C4 C9 119.2(2)
C3 C4 C5 121.6(3)
C9 C4 C5 119.3(2)
C6 C5 C4 120.2(3)
C6 C5 C1 120.2(3)
C4 C5 C1 119.5(3)
C5 C6 C7 120.9(3)
C5 C6 H6 119.6
C7 C6 H6 119.6
C8 C7 C6 120.3(3)
C8 C7 H7 119.8
C6 C7 H7 119.8
C7 C8 C9 119.9(3)
C7 C8 C13 120.4(3)
C9 C8 C13 119.7(3)
C10 C9 C4 119.7(2)
C10 C9 C8 120.9(3)
C4 C9 C8 119.4(2)
C11 C10 C9 120.2(3)
C11 C10 C14 120.3(3)
C9 C10 C14 119.6(3)
C10 C11 C12 120.3(3)
C10 C11 H11 119.8
C12 C11 H11 119.8
C3 C12 C11 120.2(3)
C3 C12 H12 119.9
C11 C12 H12 119.9
O3 C13 N2 120.6(3)
O3 C13 C8 122.1(3)
N2 C13 C8 117.3(3)
O4 C14 N2 120.5(3)
O4 C14 C10 122.1(3)
N2 C14 C10 117.4(3)
N1 C15 C16 113.5(3)
N1 C15 H15A 108.9
C16 C15 H15A 108.9
N1 C15 H15B 108.9
C16 C15 H15B 108.9
H15A C15 H15B 107.7
C17 C16 C18 115.1(3)
C17 C16 C15 113.0(3)
C18 C16 C15 108.1(2)
C17 C16 H16 106.7
C18 C16 H16 106.7
C15 C16 H16 106.7
C16 C17 H17A 109.5
C16 C17 H17B 109.5
H17A C17 H17B 109.5
C16 C17 H17C 109.5
H17A C17 H17C 109.5
H17B C17 H17C 109.5
C19 C18 C23 120.0
C19 C18 C16 121.9(2)
C23 C18 C16 118.1(2)
C18 C19 C20 120.0
C18 C19 H19 120.0
C20 C19 H19 120.0
C19 C20 C21 120.0
C19 C20 H20 120.0
C21 C20 H20 120.0
C22 C21 C20 120.0
C22 C21 H21 120.0
C20 C21 H21 120.0
C21 C22 C23 120.0
C21 C22 H22 120.0
C23 C22 H22 120.0
C22 C23 C18 120.0
C22 C23 H23 120.0
C18 C23 H23 120.0
N2 C24 C25 112.0(3)
N2 C24 H24A 109.2
C25 C24 H24A 109.2
N2 C24 H24B 109.2
C25 C24 H24B 109.2
H24A C24 H24B 107.9
C24 C25 C26 112.7(4)
C24 C25 H25A 109.0
C26 C25 H25A 109.0
C24 C25 H25B 109.0
C26 C25 H25B 109.0
H25A C25 H25B 107.8
C27 C26 C25 115.7(5)
C27 C26 H26A 108.4
C25 C26 H26A 108.4
C27 C26 H26B 108.4
C25 C26 H26B 108.4
H26A C26 H26B 107.4
C28' C27 C26 131.8(15)
C26 C27 C28 109.0(6)
C28' C27 H27A 84(5)
C26 C27 H27A 91(5)
C28 C27 H27A 117(5)
C28' C27 H27B 117(10)
C26 C27 H27B 107(10)
C28 C27 H27B 110(9)
H27A C27 H27B 121(10)
C29 C28 C27 111.1(9)
C29 C28 H28A 109.4
C27 C28 H28A 109.4
C29 C28 H28B 109.4
C27 C28 H28B 109.4
H28A C28 H28B 108.0
C28 C29 H29A 109.5
C28 C29 H29B 109.5
H29A C29 H29B 109.5
C28 C29 H29C 109.5
H29A C29 H29C 109.5
H29B C29 H29C 109.5
C27 C28' C29' 95(2)
C27 C28' H28C 112.7
C29' C28' H28C 112.7
C27 C28' H28D 112.7
C29' C28' H28D 112.7
H28C C28' H28D 110.2
C28' C29' H29D 109.0
C28' C29' H29E 109.3
H29D C29' H29E 109.5
C28' C29' H29F 110.2
H29D C29' H29F 109.5
H29E C29' H29F 109.5

loop_
_geom_bond_atom_site_label_1
_geom_bond_atom_site_label_2
_geom_bond_distance
N1 C2 1.394(4)
N1 C1 1.401(5)
N1 C15 1.476(5)
N2 C14 1.387(5)
N2 C13 1.389(5)
N2 C24 1.477(5)
O1 C1 1.204(4)
O2 C2 1.206(4)
O3 C13 1.214(5)
O4 C14 1.216(5)
C1 C5 1.487(5)
C2 C3 1.489(4)
C3 C12 1.378(5)
C3 C4 1.408(4)
C4 C9 1.411(3)
C4 C5 1.414(4)
C5 C6 1.366(5)
C6 C7 1.401(5)
C6 H6 0.9300
C7 C8 1.379(5)
C7 H7 0.9300
C8 C9 1.416(4)
C8 C13 1.480(5)
C9 C10 1.409(4)
C10 C11 1.376(5)
C10 C14 1.486(5)
C11 C12 1.407(5)
C11 H11 0.9300
C12 H12 0.9300
C15 C16 1.538(5)
C15 H15A 0.9700
C15 H15B 0.9700
C16 C17 1.503(6)
C16 C18 1.510(4)
C16 H16 0.9800
C17 H17A 0.9600
C17 H17B 0.9600
C17 H17C 0.9600
C18 C19 1.3900
C18 C23 1.3900
C19 C20 1.3900
C19 H19 0.9300
C20 C21 1.3900
C20 H20 0.9300
C21 C22 1.3900
C21 H21 0.9300
C22 C23 1.3900
C22 H22 0.9300
C23 H23 0.9300
C24 C25 1.506(6)
C24 H24A 0.9700
C24 H24B 0.9700
C25 C26 1.521(6)
C25 H25A 0.9700
C25 H25B 0.9700
C26 C27 1.488(9)
C26 H26A 0.9700
C26 H26B 0.9700
C27 C28' 1.47(3)
C27 C28 1.556(10)
C27 H27A 0.97(3)
C27 H27B 0.99(3)
C28 C29 1.487(13)
C28 H28A 0.9700
C28 H28B 0.9700
C29 H29A 0.9600
C29 H29B 0.9600
C29 H29C 0.9600
C28' C29' 1.52(3)
C28' H28C 0.9700
C28' H28D 0.9700
C29' H29D 0.9600
C29' H29E 0.9600
C29' H29F 0.9600

loop_
_geom_hbond_atom_site_label_D
_geom_hbond_atom_site_label_H
_geom_hbond_atom_site_label_A
_geom_hbond_distance_DH
_geom_hbond_distance_HA
_geom_hbond_distance_DA
_geom_hbond_angle_DHA
C16 H16 O2 0.98 2.67 3.195(4) 113.9

loop_
_geom_torsion_atom_site_label_1
_geom_torsion_atom_site_label_2
_geom_torsion_atom_site_label_3
_geom_torsion_atom_site_label_4
_geom_torsion
C2 N1 C1 O1 -175.6(3)
C15 N1 C1 O1 0.4(5)
C2 N1 C1 C5 3.9(5)
C15 N1 C1 C5 179.9(3)
C1 N1 C2 O2 179.1(3)
C15 N1 C2 O2 3.2(5)
C1 N1 C2 C3 -0.7(4)
C15 N1 C2 C3 -176.6(3)
O2 C2 C3 C12 -0.6(5)
N1 C2 C3 C12 179.2(3)
O2 C2 C3 C4 178.2(3)
N1 C2 C3 C4 -2.0(4)
C12 C3 C4 C9 -0.1(4)
C2 C3 C4 C9 -178.9(2)
C12 C3 C4 C5 179.9(3)
C2 C3 C4 C5 1.1(4)
C3 C4 C5 C6 -179.8(3)
C9 C4 C5 C6 0.2(4)
C3 C4 C5 C1 2.3(4)
C9 C4 C5 C1 -177.7(2)
O1 C1 C5 C6 -3.1(5)
N1 C1 C5 C6 177.4(3)
O1 C1 C5 C4 174.8(3)
N1 C1 C5 C4 -4.7(4)
C4 C5 C6 C7 -0.7(5)
C1 C5 C6 C7 177.2(3)
C5 C6 C7 C8 0.6(5)
C6 C7 C8 C9 0.1(5)
C6 C7 C8 C13 -179.2(3)
C3 C4 C9 C10 0.4(3)
C5 C4 C9 C10 -179.6(3)
C3 C4 C9 C8 -179.6(3)
C5 C4 C9 C8 0.5(3)
C7 C8 C9 C10 179.5(3)
C13 C8 C9 C10 -1.2(4)
C7 C8 C9 C4 -0.6(4)
C13 C8 C9 C4 178.7(2)
C4 C9 C10 C11 -0.3(4)
C8 C9 C10 C11 179.7(3)
C4 C9 C10 C14 177.8(2)
C8 C9 C10 C14 -2.3(4)
C9 C10 C11 C12 -0.1(5)
C14 C10 C11 C12 -178.2(3)
C4 C3 C12 C11 -0.3(5)
C2 C3 C12 C11 178.5(3)
C10 C11 C12 C3 0.4(5)
C14 N2 C13 O3 177.7(3)
C24 N2 C13 O3 -1.4(6)
C14 N2 C13 C8 -1.5(5)
C24 N2 C13 C8 179.4(3)
C7 C8 C13 O3 3.3(5)
C9 C8 C13 O3 -176.1(3)
C7 C8 C13 N2 -177.6(3)
C9 C8 C13 N2 3.1(4)
C13 N2 C14 O4 177.2(3)
C24 N2 C14 O4 -3.7(6)
C13 N2 C14 C10 -1.9(5)
C24 N2 C14 C10 177.1(3)
C11 C10 C14 O4 2.7(5)
C9 C10 C14 O4 -175.3(3)
C11 C10 C14 N2 -178.1(3)
C9 C10 C14 N2 3.8(4)
C2 N1 C15 C16 -81.1(4)
C1 N1 C15 C16 102.7(4)
N1 C15 C16 C17 -59.6(5)
N1 C15 C16 C18 171.9(3)
C17 C16 C18 C19 -34.6(5)
C15 C16 C18 C19 92.8(4)
C17 C16 C18 C23 147.2(4)
C15 C16 C18 C23 -85.5(4)
C23 C18 C19 C20 0.0
C16 C18 C19 C20 -178.3(3)
C18 C19 C20 C21 0.0
C19 C20 C21 C22 0.0
C20 C21 C22 C23 0.0
C21 C22 C23 C18 0.0
C19 C18 C23 C22 0.0
C16 C18 C23 C22 178.3(3)
C14 N2 C24 C25 -90.2(4)
C13 N2 C24 C25 89.0(4)
N2 C24 C25 C26 178.1(4)
C24 C25 C26 C27 63.0(7)
C25 C26 C27 C28' 141.1(19)
C25 C26 C27 C28 177.4(7)
C28' C27 C28 C29 -50(2)
C26 C27 C28 C29 175.1(10)
C26 C27 C28' C29' 91(3)
C28 C27 C28' C29' 26(2)
